data_1511901
loop_
_publ_author_name
'Kamimura, Akio'
'So, Masahiro'
'Ishikawa, Shingo'
'Uno, Hidemitsu'

_publ_section_title
;
 Pd-catalyzed tandem sp2-sp3 coupling reactions of chiral stannolanes: an
 efficient preparation of optically active tetrahydrobenz[f]isoindoles.
;
_journal_issue 6
_journal_name_full 'Organic letters'
_journal_page_first 1402
_journal_page_last 1405
_journal_paper_doi 10.1021/ol4003948
_journal_volume 15
_journal_year 2013
_chemical_formula_moiety 'C30 H31 N O4 S'
_chemical_formula_sum 'C30 H31 N O4 S'
_chemical_formula_weight 501.64
_space_group_IT_number 4
_symmetry_cell_setting monoclinic
_symmetry_Int_Tables_number 4
_symmetry_space_group_name_Hall 'P 2yb'
_symmetry_space_group_name_H-M 'P 1 21 1'
_atom_sites_solution_hydrogens geom
_atom_sites_solution_primary direct
_atom_sites_solution_secondary difmap
_cell_angle_alpha 90.0000
_cell_angle_beta 90.326(5)
_cell_angle_gamma 90.0000
_cell_formula_units_Z 2
_cell_length_a 10.756(2)
_cell_length_b 9.1384(16)
_cell_length_c 13.732(3)
_cell_measurement_reflns_used 6177
_cell_measurement_temperature 296
_cell_measurement_theta_max 27.41
_cell_measurement_theta_min 3.27
_cell_volume 1349.7(5)
_computing_cell_refinement 'RAPID AUTO'
_computing_data_collection 'RAPID AUTO (Rigaku, ????)'
_computing_data_reduction 'RAPID AUTO'
_computing_molecular_graphics 'CrystalStructure 4.0'
_computing_publication_material 'CrystalStructure 4.0 (Rigaku, 2010)'
_computing_structure_refinement 'SHELXL97 (Sheldrick, 2008)'
_computing_structure_solution 'SIR2004 (Burla, et al., 2005)'
_diffrn_ambient_temperature 296
_diffrn_detector_area_resol_mean 10.000
_diffrn_measured_fraction_theta_full 0.995
_diffrn_measured_fraction_theta_max 0.995
_diffrn_measurement_device_type 'Rigaku R-AXIS RAPID'
_diffrn_measurement_method \w
_diffrn_radiation_type 'Mo K\a'
_diffrn_radiation_wavelength 0.71075
_diffrn_reflns_av_R_equivalents 0.0356
_diffrn_reflns_limit_h_max 13
_diffrn_reflns_limit_h_min -13
_diffrn_reflns_limit_k_max 11
_diffrn_reflns_limit_k_min -11
_diffrn_reflns_limit_l_max 17
_diffrn_reflns_limit_l_min -17
_diffrn_reflns_number 13105
_diffrn_reflns_theta_full 27.43
_diffrn_reflns_theta_max 27.43
_diffrn_standards_number 0
_exptl_absorpt_coefficient_mu 0.155
_exptl_absorpt_correction_T_max 0.955
_exptl_absorpt_correction_T_min 0.800
_exptl_absorpt_correction_type multi-scan
_exptl_absorpt_process_details 'ABSCOR (Rigaku, 1995)'
_exptl_crystal_colour colorless
_exptl_crystal_density_diffrn 1.234
_exptl_crystal_density_method 'not measured'
_exptl_crystal_description block
_exptl_crystal_F_000 532.00
_exptl_crystal_size_max 0.400
_exptl_crystal_size_mid 0.400
_exptl_crystal_size_min 0.300
_refine_diff_density_max 0.250
_refine_diff_density_min -0.260
_refine_ls_abs_structure_details 'Flack, H. D. (1983), Acta Cryst. A39, 876-881.  2843 Friedel Pairs'
_refine_ls_abs_structure_Flack 0.03(9)
_refine_ls_extinction_coef 0.036(4)
_refine_ls_extinction_method SHELXL
_refine_ls_goodness_of_fit_ref 1.052
_refine_ls_hydrogen_treatment constr
_refine_ls_number_parameters 331
_refine_ls_number_reflns 6107
_refine_ls_number_restraints 1
_refine_ls_R_factor_gt 0.0438
_refine_ls_shift/su_max 0.000
_refine_ls_structure_factor_coef Fsqd
_refine_ls_weighting_details 'w = 1/[\s^2^(Fo^2^)+(0.0624P)^2^+0.0533P] where P=(Fo^2^+2Fc^2^)/3'
_refine_ls_weighting_scheme calc
_refine_ls_wR_factor_ref 0.1324
_reflns_number_gt 3818
_reflns_number_total 6107
_reflns_threshold_expression F^2^>2.0\s(F^2^)
_cod_data_source_file ol4003948_si_002.cif
_cod_data_source_block SI12015
_cod_database_code 1511901

loop_
_symmetry_equiv_pos_site_id
_symmetry_equiv_pos_as_xyz
1 +X,+Y,+Z
2 -X,1/2+Y,-Z

loop_
_atom_site_label
_atom_site_type_symbol
_atom_site_fract_x
_atom_site_fract_y
_atom_site_fract_z
_atom_site_U_iso_or_equiv
_atom_site_adp_type
_atom_site_occupancy
_atom_site_symmetry_multiplicity
_atom_site_calc_flag
_atom_site_refinement_flags
S1 S 0.62651(6) 0.61777(8) 0.04240(5) 0.0589(2) Uani 1.0 2 d .
O1 O 0.56324(19) 0.8505(3) 0.30867(16) 0.0715(6) Uani 1.0 2 d .
O2 O 0.6982(3) 0.7084(4) 0.3865(2) 0.1199(11) Uani 1.0 2 d .
O3 O 0.49483(17) 0.6348(3) 0.04591(15) 0.0774(7) Uani 1.0 2 d .
O4 O 0.6817(2) 0.4827(2) 0.07178(16) 0.0711(6) Uani 1.0 2 d .
N1 N 0.6897(3) 0.7432(3) 0.10892(17) 0.0570(6) Uani 1.0 2 d .
C1 C 0.7859(3) 1.3048(4) 0.3215(3) 0.0690(8) Uani 1.0 2 d .
C2 C 0.8337(4) 1.3475(4) 0.4097(3) 0.0829(10) Uani 1.0 2 d .
C3 C 0.8937(4) 1.2461(5) 0.4688(3) 0.0879(11) Uani 1.0 2 d .
C4 C 0.9088(3) 1.1022(5) 0.4370(3) 0.0778(9) Uani 1.0 2 d .
C5 C 0.8621(3) 1.0593(4) 0.3471(3) 0.0637(8) Uani 1.0 2 d .
C6 C 0.7961(3) 1.1602(3) 0.2896(2) 0.0578(7) Uani 1.0 2 d .
C7 C 0.7366(3) 1.1105(4) 0.20004(19) 0.0568(6) Uani 1.0 2 d .
C8 C 0.8837(3) 0.9062(4) 0.3061(3) 0.0655(8) Uani 1.0 2 d .
C9 C 0.7188(3) 0.9683(3) 0.18310(19) 0.0509(6) Uani 1.0 2 d .
C10 C 0.7696(3) 0.8514(3) 0.25037(19) 0.0514(6) Uani 1.0 2 d .
C11 C 0.6503(3) 0.8970(3) 0.1014(2) 0.0572(7) Uani 1.0 2 d .
C12 C 0.7913(3) 0.7195(3) 0.17976(19) 0.0527(6) Uani 1.0 2 d .
C13 C 0.6735(3) 0.7988(4) 0.3241(2) 0.0622(7) Uani 1.0 2 d .
C14 C 0.4528(4) 0.8056(5) 0.3646(3) 0.0823(10) Uani 1.0 2 d .
C15 C 0.4726(6) 0.8285(10) 0.4713(5) 0.178(4) Uani 1.0 2 d .
C16 C 0.3528(5) 0.8927(11) 0.3210(8) 0.249(6) Uani 1.0 2 d .
C17 C 0.4287(6) 0.6500(7) 0.3441(6) 0.166(3) Uani 1.0 2 d .
C18 C 0.9197(3) 0.7110(3) 0.1357(2) 0.0543(7) Uani 1.0 2 d .
C19 C 0.9553(3) 0.7980(4) 0.0588(3) 0.0648(8) Uani 1.0 2 d .
C20 C 1.0746(3) 0.7907(5) 0.0216(3) 0.0788(10) Uani 1.0 2 d .
C21 C 1.1590(4) 0.6962(5) 0.0607(3) 0.0831(11) Uani 1.0 2 d .
C22 C 1.1248(3) 0.6080(5) 0.1359(4) 0.0903(11) Uani 1.0 2 d .
C23 C 1.0056(3) 0.6144(4) 0.1740(3) 0.0728(8) Uani 1.0 2 d .
C24 C 0.6715(3) 0.6623(3) -0.0768(2) 0.0574(7) Uani 1.0 2 d .
C25 C 0.7891(3) 0.6250(4) -0.1098(3) 0.0676(8) Uani 1.0 2 d .
C26 C 0.8271(4) 0.6712(4) -0.2006(3) 0.0784(10) Uani 1.0 2 d .
C27 C 0.7504(4) 0.7531(4) -0.2606(3) 0.0781(9) Uani 1.0 2 d .
C28 C 0.6332(4) 0.7884(4) -0.2273(3) 0.0808(10) Uani 1.0 2 d .
C29 C 0.5930(3) 0.7449(4) -0.1356(3) 0.0709(9) Uani 1.0 2 d .
C30 C 0.7938(5) 0.8033(7) -0.3594(3) 0.1215(17) Uani 1.0 2 d .
H1 H 0.7460 1.3732 0.2822 0.0828 Uiso 1.0 2 calc R
H2 H 0.8259 1.4442 0.4299 0.0994 Uiso 1.0 2 calc R
H3 H 0.9238 1.2741 0.5296 0.1054 Uiso 1.0 2 calc R
H4 H 0.9503 1.0348 0.4762 0.0933 Uiso 1.0 2 calc R
H7 H 0.7106 1.1788 0.1540 0.0682 Uiso 1.0 2 calc R
H8A H 0.9024 0.8394 0.3591 0.0787 Uiso 1.0 2 calc R
H8B H 0.9547 0.9080 0.2629 0.0787 Uiso 1.0 2 calc R
H11A H 0.5611 0.9064 0.1095 0.0687 Uiso 1.0 2 calc R
H11B H 0.6737 0.9387 0.0392 0.0687 Uiso 1.0 2 calc R
H12 H 0.7752 0.6284 0.2152 0.0632 Uiso 1.0 2 calc R
H15A H 0.4026 0.7907 0.5063 0.2139 Uiso 1.0 2 calc R
H15B H 0.4813 0.9312 0.4843 0.2139 Uiso 1.0 2 calc R
H15C H 0.5467 0.7783 0.4917 0.2139 Uiso 1.0 2 calc R
H16A H 0.3428 0.8660 0.2538 0.2988 Uiso 1.0 2 calc R
H16B H 0.3734 0.9947 0.3255 0.2988 Uiso 1.0 2 calc R
H16C H 0.2767 0.8746 0.3550 0.2988 Uiso 1.0 2 calc R
H17A H 0.4883 0.5909 0.3784 0.1988 Uiso 1.0 2 calc R
H17B H 0.4357 0.6326 0.2754 0.1988 Uiso 1.0 2 calc R
H17C H 0.3464 0.6251 0.3651 0.1988 Uiso 1.0 2 calc R
H19 H 0.8983 0.8627 0.0314 0.0778 Uiso 1.0 2 calc R
H20 H 1.0971 0.8505 -0.0302 0.0946 Uiso 1.0 2 calc R
H21 H 1.2393 0.6918 0.0362 0.0997 Uiso 1.0 2 calc R
H22 H 1.1821 0.5425 0.1621 0.1084 Uiso 1.0 2 calc R
H23 H 0.9837 0.5535 0.2254 0.0874 Uiso 1.0 2 calc R
H25 H 0.8420 0.5691 -0.0710 0.0812 Uiso 1.0 2 calc R
H26 H 0.9063 0.6466 -0.2220 0.0940 Uiso 1.0 2 calc R
H28 H 0.5800 0.8424 -0.2671 0.0969 Uiso 1.0 2 calc R
H29 H 0.5142 0.7709 -0.1140 0.0851 Uiso 1.0 2 calc R
H30A H 0.8116 0.7196 -0.3992 0.1458 Uiso 1.0 2 calc R
H30B H 0.8676 0.8614 -0.3520 0.1458 Uiso 1.0 2 calc R
H30C H 0.7298 0.8609 -0.3898 0.1458 Uiso 1.0 2 calc R

loop_
_atom_site_aniso_label
_atom_site_aniso_U_11
_atom_site_aniso_U_22
_atom_site_aniso_U_33
_atom_site_aniso_U_12
_atom_site_aniso_U_13
_atom_site_aniso_U_23
S1 0.0497(4) 0.0559(4) 0.0710(5) -0.0064(4) 0.0003(3) -0.0056(4)
O1 0.0519(12) 0.0700(13) 0.0928(15) 0.0028(10) 0.0044(11) 0.0248(12)
O2 0.101(2) 0.163(3) 0.0959(18) 0.0429(19) 0.0198(15) 0.064(2)
O3 0.0448(11) 0.0962(17) 0.0913(14) -0.0103(12) 0.0029(10) -0.0117(14)
O4 0.0775(15) 0.0499(12) 0.0858(15) -0.0050(10) 0.0022(12) -0.0008(11)
N1 0.0511(13) 0.0515(13) 0.0682(15) 0.0053(11) -0.0157(11) -0.0041(11)
C1 0.0648(19) 0.0561(17) 0.086(2) -0.0058(15) 0.0026(16) -0.0079(17)
C2 0.077(3) 0.072(3) 0.099(3) -0.0052(18) 0.007(2) -0.025(2)
C3 0.087(3) 0.094(3) 0.082(3) -0.013(3) -0.002(2) -0.029(3)
C4 0.0690(19) 0.087(3) 0.077(2) -0.0015(19) -0.0181(15) -0.0142(19)
C5 0.0556(18) 0.0648(18) 0.0707(18) -0.0036(13) -0.0053(14) -0.0055(15)
C6 0.0541(16) 0.0492(15) 0.0702(17) -0.0008(12) 0.0024(13) -0.0016(13)
C7 0.0583(15) 0.0486(14) 0.0635(15) 0.0060(15) -0.0021(12) 0.0068(14)
C8 0.0597(18) 0.0627(18) 0.0740(19) 0.0098(14) -0.0181(15) -0.0060(15)
C9 0.0480(15) 0.0492(15) 0.0555(14) 0.0032(12) -0.0016(12) 0.0051(12)
C10 0.0515(15) 0.0484(14) 0.0544(14) 0.0054(11) -0.0066(12) 0.0025(12)
C11 0.0598(17) 0.0528(16) 0.0589(15) 0.0055(13) -0.0091(14) 0.0010(13)
C12 0.0526(15) 0.0428(14) 0.0626(15) 0.0014(11) -0.0038(13) 0.0070(12)
C13 0.0691(19) 0.0597(17) 0.0575(16) 0.0124(14) -0.0050(14) 0.0078(15)
C14 0.067(2) 0.080(3) 0.100(3) -0.0012(18) 0.0157(19) 0.020(2)
C15 0.123(5) 0.266(10) 0.147(6) -0.011(5) 0.056(4) -0.082(6)
C16 0.066(3) 0.325(11) 0.357(11) 0.047(5) 0.061(5) 0.239(10)
C17 0.151(5) 0.127(5) 0.219(7) -0.059(4) 0.035(5) 0.025(5)
C18 0.0511(15) 0.0423(14) 0.0694(17) 0.0003(12) -0.0019(13) -0.0032(13)
C19 0.0579(18) 0.0604(17) 0.0761(18) -0.0024(14) 0.0022(15) 0.0027(16)
C20 0.065(2) 0.080(3) 0.091(3) -0.0160(18) 0.0149(18) -0.0152(19)
C21 0.060(2) 0.084(3) 0.105(3) -0.0046(19) 0.0147(19) -0.024(3)
C22 0.063(2) 0.079(3) 0.129(3) 0.025(2) -0.008(2) -0.019(3)
C23 0.0605(17) 0.0617(17) 0.096(2) 0.0137(17) -0.0040(15) 0.0084(19)
C24 0.0487(15) 0.0526(16) 0.0708(17) -0.0031(11) -0.0046(13) -0.0126(13)
C25 0.0619(17) 0.0680(18) 0.0730(18) 0.0086(17) 0.0026(14) -0.0010(18)
C26 0.069(2) 0.087(3) 0.080(3) 0.0057(17) 0.0157(17) -0.0094(18)
C27 0.088(3) 0.076(3) 0.070(2) -0.0004(18) -0.0009(19) -0.0010(17)
C28 0.079(3) 0.083(3) 0.081(3) 0.0118(19) -0.0090(19) 0.0088(19)
C29 0.0552(18) 0.081(2) 0.076(2) 0.0036(16) -0.0068(16) -0.0041(17)
C30 0.134(4) 0.143(5) 0.088(3) 0.008(4) 0.030(3) 0.018(3)

loop_
_atom_type_symbol
_atom_type_description
_atom_type_scat_dispersion_real
_atom_type_scat_dispersion_imag
_atom_type_scat_source
C C 0.003 0.002
;
International Tables for Crystallography
(1992, Vol. C, Tables 4.2.6.8 and 6.1.1.4)
;
H H 0.000 0.000
;
International Tables for Crystallography
(1992, Vol. C, Table 6.1.1.4)
;
O O 0.011 0.006
;
International Tables for Crystallography
(1992, Vol. C, Tables 4.2.6.8 and 6.1.1.4)
;
N N 0.006 0.003
;
International Tables for Crystallography
(1992, Vol. C, Tables 4.2.6.8 and 6.1.1.4)
;
S S 0.125 0.123
;
International Tables for Crystallography
(1992, Vol. C, Tables 4.2.6.8 and 6.1.1.4)
;

loop_
_geom_angle_atom_site_label_1
_geom_angle_atom_site_label_2
_geom_angle_atom_site_label_3
_geom_angle
_geom_angle_publ_flag
O3 S1 O4 119.75(15) yes
O3 S1 N1 108.58(14) yes
O3 S1 C24 106.56(13) yes
O4 S1 N1 106.34(13) yes
O4 S1 C24 110.34(13) yes
N1 S1 C24 104.22(13) yes
C13 O1 C14 123.6(3) yes
S1 N1 C11 121.26(19) yes
S1 N1 C12 125.27(18) yes
C11 N1 C12 113.5(2) yes
C2 C1 C6 121.2(3) yes
C1 C2 C3 119.8(4) yes
C2 C3 C4 120.1(4) yes
C3 C4 C5 120.1(4) yes
C4 C5 C6 119.6(3) yes
C4 C5 C8 122.1(3) yes
C6 C5 C8 118.2(3) yes
C1 C6 C5 119.0(3) yes
C1 C6 C7 121.7(3) yes
C5 C6 C7 119.2(3) yes
C6 C7 C9 120.9(3) yes
C5 C8 C10 111.2(3) yes
C7 C9 C10 122.1(3) yes
C7 C9 C11 128.9(3) yes
C10 C9 C11 109.0(3) yes
C8 C10 C9 111.1(3) yes
C8 C10 C12 116.2(3) yes
C8 C10 C13 108.4(3) yes
C9 C10 C12 102.7(2) yes
C9 C10 C13 112.6(3) yes
C12 C10 C13 105.8(3) yes
N1 C11 C9 103.0(3) yes
N1 C12 C10 100.6(2) yes
N1 C12 C18 114.8(3) yes
C10 C12 C18 115.3(3) yes
O1 C13 O2 124.0(3) yes
O1 C13 C10 113.5(3) yes
O2 C13 C10 122.3(3) yes
O1 C14 C15 111.1(4) yes
O1 C14 C16 103.2(5) yes
O1 C14 C17 108.1(4) yes
C15 C14 C16 115.2(6) yes
C15 C14 C17 110.3(5) yes
C16 C14 C17 108.6(5) yes
C12 C18 C19 122.4(3) yes
C12 C18 C23 119.4(3) yes
C19 C18 C23 118.2(3) yes
C18 C19 C20 121.1(3) yes
C19 C20 C21 120.2(4) yes
C20 C21 C22 119.5(4) yes
C21 C22 C23 121.0(4) yes
C18 C23 C22 120.0(4) yes
S1 C24 C25 120.2(3) yes
S1 C24 C29 119.9(3) yes
C25 C24 C29 119.7(3) yes
C24 C25 C26 119.6(3) yes
C25 C26 C27 121.7(4) yes
C26 C27 C28 118.2(4) yes
C26 C27 C30 120.9(4) yes
C28 C27 C30 120.9(4) yes
C27 C28 C29 121.4(4) yes
C24 C29 C28 119.4(3) yes

loop_
_geom_bond_atom_site_label_1
_geom_bond_atom_site_label_2
_geom_bond_distance
_geom_bond_publ_flag
S1 O3 1.426(2) yes
S1 O4 1.427(3) yes
S1 N1 1.613(3) yes
S1 C24 1.757(3) yes
O1 C13 1.293(4) yes
O1 C14 1.476(5) yes
O2 C13 1.219(5) yes
N1 C11 1.471(4) yes
N1 C12 1.475(4) yes
C1 C2 1.369(6) yes
C1 C6 1.396(5) yes
C2 C3 1.389(6) yes
C3 C4 1.395(6) yes
C4 C5 1.387(5) yes
C5 C6 1.404(5) yes
C5 C8 1.526(5) yes
C6 C7 1.456(4) yes
C7 C9 1.333(4) yes
C8 C10 1.528(4) yes
C9 C10 1.513(4) yes
C9 C11 1.489(4) yes
C10 C12 1.565(4) yes
C10 C13 1.528(4) yes
C12 C18 1.513(4) yes
C14 C15 1.494(7) yes
C14 C16 1.463(9) yes
C14 C17 1.472(8) yes
C18 C19 1.378(4) yes
C18 C23 1.380(5) yes
C19 C20 1.385(5) yes
C20 C21 1.361(6) yes
C21 C22 1.363(6) yes
C22 C23 1.388(5) yes
C24 C25 1.389(4) yes
C24 C29 1.389(5) yes
C25 C26 1.380(5) yes
C26 C27 1.382(5) yes
C27 C28 1.382(6) yes
C27 C30 1.509(6) yes
C28 C29 1.391(5) yes
